data_7046847
loop_
_publ_author_name
'Aznarez, Francisco'
'Gao, Wen-Xi'
'Lin, Yue-Jian'
'Hahn, F. Ekkehardt'
'Jin, Guo-Xin'

_publ_section_title
;
 Preparation of polynuclear NHC complexes by post-synthetic modification
 of half-sandwich rhodium and iridium complexes bearing C-azolato ligands.
;
_journal_issue 28
_journal_name_full 'Dalton transactions (Cambridge, England : 2003)'
_journal_page_first 9442
_journal_page_last 9452
_journal_paper_doi 10.1039/c8dt02212g
_journal_volume 47
_journal_year 2018
_chemical_formula_sum 'C28 H29 Br2.36 Cl4.64 F Ir N4'
_chemical_formula_weight 985.83
_space_group_crystal_system monoclinic
_space_group_IT_number 14
_space_group_name_Hall '-P 2yn'
_space_group_name_H-M_alt 'P 1 21/n 1'
_symmetry_space_group_name_Hall '-P 2yn'
_symmetry_space_group_name_H-M 'P 1 21/n 1'
_atom_sites_solution_hydrogens geom
_audit_creation_method SHELXL-2014/7
_audit_update_record
;
2018-06-22 deposited with the CCDC.
2018-06-26 downloaded from the CCDC.
;
_cell_angle_alpha 90
_cell_angle_beta 107.956(2)
_cell_angle_gamma 90
_cell_formula_units_Z 4
_cell_length_a 9.6652(12)
_cell_length_b 26.138(3)
_cell_length_c 13.6356(16)
_cell_measurement_reflns_used 6103
_cell_measurement_temperature 173(2)
_cell_measurement_theta_max 27.14
_cell_measurement_theta_min 2.21
_cell_volume 3277.0(7)
_computing_cell_refinement 'Bruker SAINT'
_computing_data_collection 'Bruker APEX2'
_computing_data_reduction 'Bruker SAINT'
_computing_molecular_graphics 'Bruker SHELXTL'
_computing_publication_material 'Bruker SHELXTL'
_computing_structure_refinement 'SHELXL-2014/7 (Sheldrick, 2014)'
_computing_structure_solution 'SHELXS-97 (Sheldrick, 2008)'
_diffrn_ambient_temperature 173(2)
_diffrn_measured_fraction_theta_full 0.997
_diffrn_measured_fraction_theta_max 0.994
_diffrn_measurement_device_type 'Bruker APEX-II CCD'
_diffrn_measurement_method '\f and \w scans'
_diffrn_radiation_type MoK\a
_diffrn_radiation_wavelength 0.71073
_diffrn_reflns_av_R_equivalents 0.0592
_diffrn_reflns_av_unetI/netI 0.0612
_diffrn_reflns_Laue_measured_fraction_full 0.997
_diffrn_reflns_Laue_measured_fraction_max 0.994
_diffrn_reflns_limit_h_max 12
_diffrn_reflns_limit_h_min -12
_diffrn_reflns_limit_k_max 31
_diffrn_reflns_limit_k_min -33
_diffrn_reflns_limit_l_max 17
_diffrn_reflns_limit_l_min -17
_diffrn_reflns_number 23088
_diffrn_reflns_point_group_measured_fraction_full 0.997
_diffrn_reflns_point_group_measured_fraction_max 0.994
_diffrn_reflns_theta_full 25.242
_diffrn_reflns_theta_max 27.327
_diffrn_reflns_theta_min 1.558
_exptl_absorpt_coefficient_mu 7.363
_exptl_absorpt_correction_T_max 0.333
_exptl_absorpt_correction_T_min 0.175
_exptl_absorpt_correction_type multi-scan
_exptl_absorpt_process_details sadabs
_exptl_crystal_colour yellow
_exptl_crystal_density_diffrn 1.988
_exptl_crystal_description block
_exptl_crystal_F_000 1882
_exptl_crystal_size_max 0.420
_exptl_crystal_size_mid 0.370
_exptl_crystal_size_min 0.250
_refine_diff_density_max 1.616
_refine_diff_density_min -1.274
_refine_diff_density_rms 0.171
_refine_ls_extinction_method none
_refine_ls_goodness_of_fit_ref 1.106
_refine_ls_hydrogen_treatment constr
_refine_ls_matrix_type full
_refine_ls_number_parameters 375
_refine_ls_number_reflns 7366
_refine_ls_number_restraints 0
_refine_ls_restrained_S_all 1.106
_refine_ls_R_factor_all 0.0688
_refine_ls_R_factor_gt 0.0473
_refine_ls_shift/su_max 0.002
_refine_ls_shift/su_mean 0.000
_refine_ls_structure_factor_coef Fsqd
_refine_ls_weighting_details 'w=1/[\s^2^(Fo^2^)+(0.0393P)^2^+14.5836P] where P=(Fo^2^+2Fc^2^)/3'
_refine_ls_weighting_scheme calc
_refine_ls_wR_factor_gt 0.1039
_refine_ls_wR_factor_ref 0.1131
_reflns_Friedel_coverage 0.000
_reflns_number_gt 5817
_reflns_number_total 7366
_reflns_threshold_expression 'I > 2\s(I)'
_cod_data_source_file c8dt02212g2.cif
_cod_data_source_block 4Br
_cod_depositor_comments 'Adding full bibliography for 7046846--7046852.cif.'
_cod_original_cell_volume 3276.9(7)
_cod_database_code 7046847
_shelx_shelxl_version_number 2014/7
_shelx_space_group_comment
; 
The symmetry employed for this shelxl refinement is uniquely defined 
by the following loop, which should always be used as a source of 
symmetry information in preference to the above space-group names. 
They are only intended as comments. 
;
_shelx_estimated_absorpt_t_min 0.151
_shelx_estimated_absorpt_t_max 0.265

loop_
_space_group_symop_operation_xyz
'x, y, z'
'-x+1/2, y+1/2, -z+1/2'
'-x, -y, -z'
'x-1/2, -y-1/2, z-1/2'

loop_
_atom_site_label
_atom_site_type_symbol
_atom_site_fract_x
_atom_site_fract_y
_atom_site_fract_z
_atom_site_U_iso_or_equiv
_atom_site_adp_type
_atom_site_occupancy
_atom_site_site_symmetry_order
_atom_site_calc_flag
_atom_site_refinement_flags_posn
_atom_site_refinement_flags_adp
_atom_site_refinement_flags_occupancy
_atom_site_disorder_assembly
_atom_site_disorder_group
Ir1 Ir 0.10656(3) 0.86207(2) 0.83564(2) 0.02436(9) Uani 1 1 d . . . . .
Br1 Br 0.00734(10) 0.78828(3) 0.71270(6) 0.0406(2) Uani 1 1 d . . . . .
Br2 Br -0.39669(16) 0.90632(6) 0.25928(11) 0.0489(4) Uani 0.36 1 d . . P A 1
C15 C 0.0056(9) 0.9041(3) 0.5742(6) 0.0384(19) Uani 0.36 1 d . . P A 1
H15A H 0.0825 0.8799 0.6121 0.046 Uiso 0.36 1 calc R U P A 1
H15B H 0.0532 0.9330 0.5505 0.046 Uiso 0.36 1 calc R U P A 1
C16 C -0.0945(10) 0.8777(3) 0.4833(6) 0.042(2) Uani 0.36 1 d . . P A 1
H16 H -0.1437 0.8480 0.4953 0.050 Uiso 0.36 1 calc R U P A 1
C17 C -0.1193(10) 0.8926(4) 0.3885(7) 0.048(2) Uani 0.36 1 d . . P A 1
H17 H -0.0659 0.9211 0.3764 0.058 Uiso 0.36 1 calc R U P A 1
C18 C -0.2268(13) 0.8677(4) 0.2963(7) 0.060(3) Uani 0.36 1 d . . P A 1
H18A H -0.2478 0.8323 0.3136 0.072 Uiso 0.36 1 calc R U P A 1
H18B H -0.1858 0.8661 0.2381 0.072 Uiso 0.36 1 calc R U P A 1
Cl2' Cl -0.39669(16) 0.90632(6) 0.25928(11) 0.0489(4) Uani 0.64 1 d . . P A 2
C15' C 0.0056(9) 0.9041(3) 0.5742(6) 0.0384(19) Uani 0.64 1 d . . P A 2
H15C H 0.0825 0.8799 0.6121 0.046 Uiso 0.64 1 calc R U P A 2
H15D H 0.0532 0.9330 0.5505 0.046 Uiso 0.64 1 calc R U P A 2
C16' C -0.0945(10) 0.8777(3) 0.4833(6) 0.042(2) Uani 0.64 1 d . . P A 2
H16' H -0.1437 0.8480 0.4953 0.050 Uiso 0.64 1 calc R U P A 2
C17' C -0.1193(10) 0.8926(4) 0.3885(7) 0.048(2) Uani 0.64 1 d . . P A 2
H17' H -0.0659 0.9211 0.3764 0.058 Uiso 0.64 1 calc R U P A 2
C18' C -0.2268(13) 0.8677(4) 0.2963(7) 0.060(3) Uani 0.64 1 d . . P A 2
H18C H -0.2478 0.8323 0.3136 0.072 Uiso 0.64 1 calc R U P A 2
H18D H -0.1858 0.8661 0.2381 0.072 Uiso 0.64 1 calc R U P A 2
Br3 Br 0.99484(9) 0.94506(3) 0.16093(6) 0.03849(19) Uani 1 1 d . . . . .
Cl1 Cl -0.2511(3) 0.98660(8) 0.50024(14) 0.0475(5) Uani 1 1 d . . . . .
Cl2 Cl -0.3778(2) 0.99894(8) 0.70880(15) 0.0395(5) Uani 1 1 d . . . . .
Cl3 Cl -0.3580(2) 0.89652(9) 1.00435(15) 0.0442(5) Uani 1 1 d . . . . .
Cl4 Cl -0.2316(3) 0.77466(9) 1.08099(17) 0.0569(6) Uani 1 1 d . . . . .
F1 F 0.0907(7) 0.6622(2) 1.0605(5) 0.0722(18) Uani 1 1 d . . . . .
N1 N -0.0717(6) 0.9233(2) 0.6440(4) 0.0270(13) Uani 1 1 d . . . . .
N2 N -0.1474(6) 0.9339(2) 0.7756(4) 0.0221(12) Uani 1 1 d . . . . .
N3 N -0.1416(6) 0.8825(2) 0.9180(4) 0.0258(13) Uani 1 1 d . . . . .
N4 N -0.0657(7) 0.8060(2) 0.9615(5) 0.0324(15) Uani 1 1 d . . . . .
C1 C -0.0464(8) 0.9093(2) 0.7441(5) 0.0248(14) Uani 1 1 d . . . . .
C2 C -0.1899(8) 0.9577(3) 0.6171(5) 0.0305(16) Uani 1 1 d . . . . .
C3 C -0.2375(8) 0.9635(3) 0.6982(5) 0.0260(15) Uani 1 1 d . . . . .
C4 C -0.1433(8) 0.9349(3) 0.8829(5) 0.0266(15) Uani 1 1 d . . . . .
H4A H -0.0552 0.9532 0.9249 0.032 Uiso 1 1 calc R U . . .
H4B H -0.2298 0.9530 0.8898 0.032 Uiso 1 1 calc R U . . .
C5 C -0.0416(8) 0.8480(3) 0.9091(5) 0.0256(15) Uani 1 1 d . . . . .
C6 C -0.1755(9) 0.8160(3) 1.0037(5) 0.0352(18) Uani 1 1 d . . . . .
C7 C -0.2234(8) 0.8630(3) 0.9776(5) 0.0325(17) Uani 1 1 d . . . . .
C8 C 0.0180(10) 0.7576(3) 0.9726(6) 0.041(2) Uani 1 1 d . . . . .
H8A H 0.0728 0.7524 1.0462 0.050 Uiso 1 1 calc R U . . .
H8B H 0.0894 0.7606 0.9342 0.050 Uiso 1 1 calc R U . . .
C9 C -0.0762(10) 0.7119(3) 0.9339(6) 0.0401(19) Uani 1 1 d . . . . .
C10 C -0.0350(10) 0.6648(3) 0.9805(7) 0.046(2) Uani 1 1 d . . . . .
C11 C -0.1116(12) 0.6211(3) 0.9513(9) 0.058(3) Uani 1 1 d . . . . .
H11 H -0.0785 0.5897 0.9854 0.070 Uiso 1 1 calc R U . . .
C12 C -0.2404(14) 0.6236(4) 0.8697(9) 0.067(3) Uani 1 1 d . . . . .
H12 H -0.2967 0.5935 0.8478 0.080 Uiso 1 1 calc R U . . .
C13 C -0.2868(12) 0.6695(5) 0.8204(7) 0.062(3) Uani 1 1 d . . . . .
H13 H -0.3736 0.6709 0.7638 0.075 Uiso 1 1 calc R U . . .
C14 C -0.2071(12) 0.7134(4) 0.8535(7) 0.054(2) Uani 1 1 d . . . . .
H14 H -0.2417 0.7451 0.8212 0.064 Uiso 1 1 calc R U . . .
C19 C 0.2736(8) 0.9086(3) 0.9414(6) 0.0304(17) Uani 1 1 d . . . . .
C20 C 0.2616(8) 0.9530(3) 1.0087(6) 0.0367(18) Uani 1 1 d . . . . .
H20A H 0.2071 0.9425 1.0551 0.055 Uiso 1 1 calc R U . . .
H20B H 0.2108 0.9814 0.9653 0.055 Uiso 1 1 calc R U . . .
H20C H 0.3593 0.9642 1.0494 0.055 Uiso 1 1 calc R U . . .
C21 C 0.2994(8) 0.8563(3) 0.9763(6) 0.0322(17) Uani 1 1 d . . . . .
C22 C 0.3277(8) 0.8277(3) 0.8981(6) 0.0367(18) Uani 1 1 d . . . . .
C23 C 0.3260(8) 0.8628(3) 0.8128(6) 0.0344(17) Uani 1 1 d . . . . .
C24 C 0.2948(8) 0.9119(3) 0.8418(6) 0.0293(16) Uani 1 1 d . . . . .
C25 C 0.3032(10) 0.8379(4) 1.0802(6) 0.049(2) Uani 1 1 d . . . . .
H25A H 0.2899 0.8007 1.0784 0.073 Uiso 1 1 calc R U . . .
H25B H 0.2250 0.8543 1.1005 0.073 Uiso 1 1 calc R U . . .
H25C H 0.3972 0.8466 1.1302 0.073 Uiso 1 1 calc R U . . .
C26 C 0.3674(11) 0.7722(3) 0.9004(9) 0.062(3) Uani 1 1 d . . . . .
H26A H 0.3410 0.7550 0.9559 0.093 Uiso 1 1 calc R U . . .
H26B H 0.4724 0.7689 0.9124 0.093 Uiso 1 1 calc R U . . .
H26C H 0.3149 0.7563 0.8342 0.093 Uiso 1 1 calc R U . . .
C27 C 0.3692(11) 0.8485(4) 0.7194(8) 0.061(3) Uani 1 1 d . . . . .
H27A H 0.3429 0.8763 0.6688 0.092 Uiso 1 1 calc R U . . .
H27B H 0.3183 0.8171 0.6889 0.092 Uiso 1 1 calc R U . . .
H27C H 0.4744 0.8428 0.7397 0.092 Uiso 1 1 calc R U . . .
C28 C 0.2943(9) 0.9607(3) 0.7849(6) 0.0380(18) Uani 1 1 d . . . . .
H28A H 0.3893 0.9773 0.8118 0.057 Uiso 1 1 calc R U . . .
H28B H 0.2186 0.9834 0.7941 0.057 Uiso 1 1 calc R U . . .
H28C H 0.2747 0.9533 0.7114 0.057 Uiso 1 1 calc R U . . .

loop_
_atom_site_aniso_label
_atom_site_aniso_U_11
_atom_site_aniso_U_22
_atom_site_aniso_U_33
_atom_site_aniso_U_23
_atom_site_aniso_U_13
_atom_site_aniso_U_12
Ir1 0.02774(15) 0.01628(13) 0.02608(14) -0.00191(11) 0.00394(10) -0.00164(12)
Br1 0.0540(5) 0.0257(4) 0.0364(4) -0.0096(3) 0.0057(4) -0.0073(4)
Br2 0.0392(8) 0.0538(9) 0.0475(8) -0.0174(7) 0.0041(6) -0.0018(7)
C15 0.038(5) 0.038(5) 0.041(4) 0.007(4) 0.015(4) 0.010(4)
C16 0.061(6) 0.045(5) 0.029(4) -0.004(3) 0.027(4) 0.007(4)
C17 0.051(6) 0.052(6) 0.047(5) 0.000(4) 0.021(4) 0.014(5)
C18 0.096(8) 0.046(6) 0.037(5) -0.008(4) 0.019(5) 0.025(6)
Cl2' 0.0392(8) 0.0538(9) 0.0475(8) -0.0174(7) 0.0041(6) -0.0018(7)
C15' 0.038(5) 0.038(5) 0.041(4) 0.007(4) 0.015(4) 0.010(4)
C16' 0.061(6) 0.045(5) 0.029(4) -0.004(3) 0.027(4) 0.007(4)
C17' 0.051(6) 0.052(6) 0.047(5) 0.000(4) 0.021(4) 0.014(5)
C18' 0.096(8) 0.046(6) 0.037(5) -0.008(4) 0.019(5) 0.025(6)
Br3 0.0378(4) 0.0326(4) 0.0394(4) -0.0015(3) 0.0035(3) -0.0019(3)
Cl1 0.0694(15) 0.0414(12) 0.0276(9) 0.0109(8) 0.0089(10) 0.0167(11)
Cl2 0.0341(10) 0.0386(11) 0.0416(10) 0.0026(8) 0.0056(8) 0.0121(9)
Cl3 0.0312(10) 0.0641(14) 0.0388(10) -0.0016(10) 0.0129(9) -0.0097(10)
Cl4 0.0810(18) 0.0476(13) 0.0467(12) 0.0105(10) 0.0264(12) -0.0214(12)
F1 0.068(4) 0.039(3) 0.097(5) 0.012(3) 0.008(4) 0.001(3)
N1 0.028(3) 0.025(3) 0.025(3) -0.001(2) 0.005(2) -0.002(3)
N2 0.024(3) 0.021(3) 0.021(3) 0.002(2) 0.007(2) 0.000(2)
N3 0.027(3) 0.023(3) 0.024(3) 0.003(2) 0.002(2) -0.006(3)
N4 0.036(4) 0.018(3) 0.034(3) 0.002(2) -0.003(3) -0.009(3)
C1 0.031(4) 0.017(3) 0.025(3) -0.003(3) 0.007(3) -0.002(3)
C2 0.037(4) 0.016(3) 0.030(4) 0.005(3) -0.002(3) 0.004(3)
C3 0.025(4) 0.023(3) 0.026(3) 0.000(3) 0.002(3) -0.002(3)
C4 0.037(4) 0.025(4) 0.018(3) 0.000(3) 0.010(3) 0.000(3)
C5 0.031(4) 0.022(3) 0.019(3) -0.003(3) 0.000(3) -0.008(3)
C6 0.043(5) 0.039(5) 0.023(3) 0.002(3) 0.009(3) -0.016(4)
C7 0.036(4) 0.038(4) 0.021(3) -0.004(3) 0.004(3) -0.020(4)
C8 0.049(5) 0.023(4) 0.042(4) 0.008(3) -0.001(4) -0.008(4)
C9 0.052(5) 0.028(4) 0.039(4) 0.002(3) 0.011(4) -0.011(4)
C10 0.049(5) 0.027(4) 0.062(6) -0.001(4) 0.019(5) -0.006(4)
C11 0.076(7) 0.018(4) 0.091(8) -0.007(4) 0.042(7) -0.012(4)
C12 0.083(8) 0.040(6) 0.087(8) -0.021(5) 0.041(7) -0.028(6)
C13 0.063(7) 0.083(8) 0.045(5) -0.021(5) 0.021(5) -0.035(6)
C14 0.069(7) 0.049(6) 0.038(5) 0.002(4) 0.009(5) -0.017(5)
C19 0.024(4) 0.020(4) 0.036(4) -0.007(3) -0.008(3) -0.005(3)
C20 0.029(4) 0.037(4) 0.039(4) -0.009(3) 0.001(3) 0.002(3)
C21 0.027(4) 0.017(3) 0.042(4) 0.001(3) -0.004(3) 0.000(3)
C22 0.028(4) 0.027(4) 0.047(5) -0.002(3) 0.001(4) 0.002(3)
C23 0.023(4) 0.031(4) 0.049(4) -0.010(4) 0.010(3) -0.001(3)
C24 0.023(4) 0.021(3) 0.041(4) -0.003(3) 0.006(3) -0.002(3)
C25 0.048(5) 0.052(5) 0.035(4) 0.011(4) -0.004(4) -0.012(5)
C26 0.053(6) 0.021(4) 0.108(9) -0.005(5) 0.019(6) 0.014(4)
C27 0.051(6) 0.061(7) 0.076(7) -0.026(5) 0.027(5) 0.001(5)
C28 0.041(5) 0.032(4) 0.042(4) 0.007(3) 0.014(4) -0.005(4)

loop_
_atom_type_symbol
_atom_type_description
_atom_type_scat_dispersion_real
_atom_type_scat_dispersion_imag
_atom_type_scat_source
C C 0.0033 0.0016 'International Tables Vol C Tables 4.2.6.8 and 6.1.1.4'
H H 0.0000 0.0000 'International Tables Vol C Tables 4.2.6.8 and 6.1.1.4'
N N 0.0061 0.0033 'International Tables Vol C Tables 4.2.6.8 and 6.1.1.4'
F F 0.0171 0.0103 'International Tables Vol C Tables 4.2.6.8 and 6.1.1.4'
Cl Cl 0.1484 0.1585 'International Tables Vol C Tables 4.2.6.8 and 6.1.1.4'
Br Br -0.2901 2.4595 'International Tables Vol C Tables 4.2.6.8 and 6.1.1.4'
Ir Ir -1.4442 7.9887 'International Tables Vol C Tables 4.2.6.8 and 6.1.1.4'

loop_
_geom_angle_atom_site_label_1
_geom_angle_atom_site_label_2
_geom_angle_atom_site_label_3
_geom_angle
C5 Ir1 C1 85.6(3)
C5 Ir1 C19 105.5(3)
C1 Ir1 C19 108.5(3)
C5 Ir1 C24 141.9(3)
C1 Ir1 C24 95.7(3)
C19 Ir1 C24 38.2(3)
C5 Ir1 C21 95.4(3)
C1 Ir1 C21 145.7(3)
C19 Ir1 C21 38.2(2)
C24 Ir1 C21 63.2(3)
C5 Ir1 C22 118.7(3)
C1 Ir1 C22 155.4(3)
C19 Ir1 C22 62.9(3)
C24 Ir1 C22 62.9(3)
C21 Ir1 C22 36.5(3)
C5 Ir1 C23 156.8(3)
C1 Ir1 C23 116.8(3)
C19 Ir1 C23 63.0(3)
C24 Ir1 C23 36.7(3)
C21 Ir1 C23 62.8(3)
C22 Ir1 C23 38.6(3)
C5 Ir1 Br1 90.47(18)
C1 Ir1 Br1 90.06(18)
C19 Ir1 Br1 156.0(2)
C24 Ir1 Br1 127.52(19)
C21 Ir1 Br1 124.18(18)
C22 Ir1 Br1 93.9(2)
C23 Ir1 Br1 95.5(2)
N1 C15 C16 111.6(7)
C17 C16 C15 124.4(9)
C16 C17 C18 124.7(10)
C17 C18 Br2 108.4(6)
N1 C15' C16' 111.6(7)
C17' C16' C15' 124.4(9)
C16' C17' C18' 124.7(10)
C17' C18' Cl2' 108.4(6)
C1 N1 C2 108.2(6)
C1 N1 C15' 126.0(6)
C2 N1 C15' 125.6(6)
C1 N1 C15 126.0(6)
C2 N1 C15 125.6(6)
C1 N2 C3 111.9(6)
C1 N2 C4 122.3(6)
C3 N2 C4 125.1(6)
C5 N3 C7 110.9(6)
C5 N3 C4 122.4(6)
C7 N3 C4 126.1(6)
C5 N4 C6 110.0(6)
C5 N4 C8 124.2(7)
C6 N4 C8 125.8(7)
N2 C1 N1 105.6(6)
N2 C1 Ir1 123.8(5)
N1 C1 Ir1 130.6(5)
C3 C2 N1 108.4(6)
C3 C2 Cl1 128.3(6)
N1 C2 Cl1 123.3(6)
C2 C3 N2 105.9(6)
C2 C3 Cl2 128.8(6)
N2 C3 Cl2 125.3(5)
N3 C4 N2 108.0(5)
N3 C5 N4 104.3(6)
N3 C5 Ir1 123.9(5)
N4 C5 Ir1 131.8(6)
C7 C6 N4 108.4(6)
C7 C6 Cl4 127.0(7)
N4 C6 Cl4 124.6(6)
C6 C7 N3 106.4(7)
C6 C7 Cl3 130.5(6)
N3 C7 Cl3 123.0(6)
N4 C8 C9 113.1(7)
C10 C9 C14 116.6(8)
C10 C9 C8 119.3(8)
C14 C9 C8 124.0(8)
C11 C10 F1 117.9(9)
C11 C10 C9 124.1(9)
F1 C10 C9 118.0(8)
C10 C11 C12 118.1(10)
C13 C12 C11 120.3(9)
C14 C13 C12 120.0(10)
C13 C14 C9 120.9(10)
C24 C19 C21 108.0(6)
C24 C19 C20 126.1(7)
C21 C19 C20 124.5(7)
C24 C19 Ir1 72.6(4)
C21 C19 Ir1 73.0(4)
C20 C19 Ir1 130.9(5)
C22 C21 C19 108.1(7)
C22 C21 C25 126.9(7)
C19 C21 C25 124.9(7)
C22 C21 Ir1 71.8(4)
C19 C21 Ir1 68.8(4)
C25 C21 Ir1 127.6(6)
C21 C22 C23 108.2(7)
C21 C22 C26 127.8(8)
C23 C22 C26 123.9(8)
C21 C22 Ir1 71.7(4)
C23 C22 Ir1 70.9(4)
C26 C22 Ir1 127.4(6)
C24 C23 C22 107.3(7)
C24 C23 C27 127.2(8)
C22 C23 C27 125.1(8)
C24 C23 Ir1 70.9(4)
C22 C23 Ir1 70.5(4)
C27 C23 Ir1 129.6(6)
C23 C24 C19 108.4(7)
C23 C24 C28 127.0(7)
C19 C24 C28 124.4(7)
C23 C24 Ir1 72.3(4)
C19 C24 Ir1 69.2(4)
C28 C24 Ir1 127.7(5)

loop_
_geom_bond_atom_site_label_1
_geom_bond_atom_site_label_2
_geom_bond_distance
Ir1 C5 2.018(7)
Ir1 C1 2.033(7)
Ir1 C19 2.175(6)
Ir1 C24 2.219(7)
Ir1 C21 2.230(7)
Ir1 C22 2.231(8)
Ir1 C23 2.237(8)
Ir1 Br1 2.5412(8)
Br2 C18 1.861(11)
C15 N1 1.468(10)
C15 C16 1.486(12)
C16 C17 1.299(11)
C17 C18 1.509(14)
Cl2' C18' 1.861(11)
C15' N1 1.468(10)
C15' C16' 1.486(12)
C16' C17' 1.299(11)
C17' C18' 1.509(14)
Cl1 C2 1.696(7)
Cl2 C3 1.685(7)
Cl3 C7 1.699(9)
Cl4 C6 1.711(8)
F1 C10 1.362(11)
N1 C1 1.360(8)
N1 C2 1.410(9)
N2 C1 1.344(9)
N2 C3 1.380(8)
N2 C4 1.452(8)
N3 C5 1.355(10)
N3 C7 1.394(9)
N3 C4 1.448(9)
N4 C5 1.368(9)
N4 C6 1.379(11)
N4 C8 1.485(10)
C2 C3 1.332(10)
C6 C7 1.321(11)
C8 C9 1.496(11)
C9 C10 1.386(12)
C9 C14 1.396(13)
C10 C11 1.352(12)
C11 C12 1.392(16)
C12 C13 1.382(16)
C13 C14 1.377(13)
C19 C24 1.438(11)
C19 C21 1.443(9)
C19 C20 1.506(10)
C21 C22 1.396(11)
C21 C25 1.486(11)
C22 C23 1.477(12)
C22 C26 1.500(11)
C23 C24 1.404(10)
C23 C27 1.504(12)
C24 C28 1.490(10)

loop_
_geom_torsion_atom_site_label_1
_geom_torsion_atom_site_label_2
_geom_torsion_atom_site_label_3
_geom_torsion_atom_site_label_4
_geom_torsion
N1 C15 C16 C17 118.0(9)
C15 C16 C17 C18 -176.6(8)
C16 C17 C18 Br2 99.5(10)
N1 C15' C16' C17' 118.0(9)
C15' C16' C17' C18' -176.6(8)
C16' C17' C18' Cl2' 99.5(10)
C16' C15' N1 C1 119.1(8)
C16' C15' N1 C2 -57.7(10)
C16 C15 N1 C1 119.1(8)
C16 C15 N1 C2 -57.7(10)
C3 N2 C1 N1 -0.1(7)
C4 N2 C1 N1 -170.5(6)
C3 N2 C1 Ir1 179.9(5)
C4 N2 C1 Ir1 9.5(9)
C2 N1 C1 N2 0.9(7)
C15' N1 C1 N2 -176.3(7)
C15 N1 C1 N2 -176.3(7)
C2 N1 C1 Ir1 -179.1(5)
C15' N1 C1 Ir1 3.7(11)
C15 N1 C1 Ir1 3.7(11)
C1 N1 C2 C3 -1.5(8)
C15' N1 C2 C3 175.8(7)
C15 N1 C2 C3 175.8(7)
C1 N1 C2 Cl1 176.9(5)
C15' N1 C2 Cl1 -5.9(10)
C15 N1 C2 Cl1 -5.9(10)
N1 C2 C3 N2 1.4(8)
Cl1 C2 C3 N2 -176.9(6)
N1 C2 C3 Cl2 -178.5(5)
Cl1 C2 C3 Cl2 3.2(11)
C1 N2 C3 C2 -0.8(8)
C4 N2 C3 C2 169.3(6)
C1 N2 C3 Cl2 179.1(5)
C4 N2 C3 Cl2 -10.8(10)
C5 N3 C4 N2 54.2(8)
C7 N3 C4 N2 -136.1(6)
C1 N2 C4 N3 -56.3(8)
C3 N2 C4 N3 134.5(7)
C7 N3 C5 N4 1.8(7)
C4 N3 C5 N4 172.9(6)
C7 N3 C5 Ir1 -176.6(4)
C4 N3 C5 Ir1 -5.6(9)
C6 N4 C5 N3 -1.9(7)
C8 N4 C5 N3 179.6(6)
C6 N4 C5 Ir1 176.5(5)
C8 N4 C5 Ir1 -2.1(10)
C5 N4 C6 C7 1.2(8)
C8 N4 C6 C7 179.7(7)
C5 N4 C6 Cl4 -176.2(5)
C8 N4 C6 Cl4 2.3(10)
N4 C6 C7 N3 0.0(8)
Cl4 C6 C7 N3 177.3(5)
N4 C6 C7 Cl3 178.9(5)
Cl4 C6 C7 Cl3 -3.8(11)
C5 N3 C7 C6 -1.2(8)
C4 N3 C7 C6 -171.9(6)
C5 N3 C7 Cl3 179.8(5)
C4 N3 C7 Cl3 9.1(9)
C5 N4 C8 C9 -123.5(8)
C6 N4 C8 C9 58.2(10)
N4 C8 C9 C10 -148.3(8)
N4 C8 C9 C14 30.5(12)
C14 C9 C10 C11 1.5(15)
C8 C9 C10 C11 -179.6(9)
C14 C9 C10 F1 -178.7(8)
C8 C9 C10 F1 0.2(13)
F1 C10 C11 C12 179.8(9)
C9 C10 C11 C12 -0.4(15)
C10 C11 C12 C13 0.3(16)
C11 C12 C13 C14 -1.5(16)
C12 C13 C14 C9 2.6(15)
C10 C9 C14 C13 -2.5(14)
C8 C9 C14 C13 178.6(9)
C24 C19 C21 C22 -3.2(8)
C20 C19 C21 C22 -170.3(7)
Ir1 C19 C21 C22 61.4(5)
C24 C19 C21 C25 173.6(7)
C20 C19 C21 C25 6.5(12)
Ir1 C19 C21 C25 -121.8(8)
C24 C19 C21 Ir1 -64.6(5)
C20 C19 C21 Ir1 128.3(7)
C19 C21 C22 C23 2.4(8)
C25 C21 C22 C23 -174.3(7)
Ir1 C21 C22 C23 61.9(5)
C19 C21 C22 C26 176.9(8)
C25 C21 C22 C26 0.3(14)
Ir1 C21 C22 C26 -123.5(9)
C19 C21 C22 Ir1 -59.5(5)
C25 C21 C22 Ir1 123.8(8)
C21 C22 C23 C24 -0.7(8)
C26 C22 C23 C24 -175.5(8)
Ir1 C22 C23 C24 61.7(5)
C21 C22 C23 C27 172.2(8)
C26 C22 C23 C27 -2.6(13)
Ir1 C22 C23 C27 -125.3(8)
C21 C22 C23 Ir1 -62.4(5)
C26 C22 C23 Ir1 122.8(8)
C22 C23 C24 C19 -1.3(8)
C27 C23 C24 C19 -174.0(8)
Ir1 C23 C24 C19 60.1(5)
C22 C23 C24 C28 174.3(7)
C27 C23 C24 C28 1.5(13)
Ir1 C23 C24 C28 -124.3(8)
C22 C23 C24 Ir1 -61.4(5)
C27 C23 C24 Ir1 125.8(9)
C21 C19 C24 C23 2.8(8)
C20 C19 C24 C23 169.6(7)
Ir1 C19 C24 C23 -62.1(5)
C21 C19 C24 C28 -172.9(7)
C20 C19 C24 C28 -6.1(12)
Ir1 C19 C24 C28 122.2(7)
C21 C19 C24 Ir1 64.9(5)
C20 C19 C24 Ir1 -128.3(7)
